data_7715768
loop_
_publ_author_name
'Ramachandran, Mridhul R. K.'
'Karwasara, Surendar'
'Zhu, Hui'
'Schnakenburg, Gregor'
'Streubel, Rainer'

_publ_section_title
;
 Synthesis of tricyclic 1,4-dihydro-1,4-phosphagermines - trying to
 establish molecular fencing of reactive centers.
;
_journal_issue 18
_journal_name_full 'Dalton transactions (Cambridge, England : 2003)'
_journal_page_first 7953
_journal_page_last 7957
_journal_paper_doi 10.1039/d4dt00895b
_journal_volume 53
_journal_year 2024
_chemical_formula_moiety 'C46 H56 Cl Ge N5 S2, C7 H8'
_chemical_formula_sum 'C53 H64 Cl Ge N5 S2'
_chemical_formula_weight 943.25
_chemical_name_systematic SKARR-8
_space_group_crystal_system monoclinic
_space_group_IT_number 14
_space_group_name_Hall '-P 2yn'
_space_group_name_H-M_alt 'P 1 21/n 1'
_atom_sites_solution_hydrogens geom
_audit_creation_date 2022-12-20
_audit_creation_method
;
Olex2 1.2
(compiled 2018.05.29 svn.r3508 for OlexSys, GUI svn.r5506)
;
_audit_update_record
;
2024-02-01 deposited with the CCDC.	2024-04-16 downloaded from the CCDC.
;
_cell_angle_alpha 90.00
_cell_angle_beta 104.1421(11)
_cell_angle_gamma 90.00
_cell_formula_units_Z 4
_cell_length_a 10.74459(15)
_cell_length_b 26.5970(5)
_cell_length_c 17.9341(3)
_cell_measurement_reflns_used 66894
_cell_measurement_temperature 100
_cell_measurement_theta_max 71.01
_cell_measurement_theta_min 3.04
_cell_volume 4969.77(15)
_computing_cell_refinement 'X-Area Recipe 1.37.0.0 (STOE, 2021)'
_computing_data_collection 'X-Area Pilatus3_SV 1.31.186.0 (STOE, 2022)'
_computing_data_reduction
;
X-Area Integrate 2.5.3.0 (STOE, 2021)
X-Area LANA 2.7.5.0 (STOE, 2022)
;
_computing_molecular_graphics 'Olex2 (Dolomanov et al., 2009)'
_computing_publication_material 'Olex2 (Dolomanov et al., 2009)'
_computing_structure_refinement 'XL (Sheldrick, 2008)'
_computing_structure_solution 'SHELXT 2014/5 (Sheldrick, 2014)'
_diffrn_ambient_temperature 100
_diffrn_detector Pilatus200K
_diffrn_detector_area_resol_mean 5.81
_diffrn_detector_type 'DECTRIS PILATUS 200K'
_diffrn_measured_fraction_theta_full 0.996
_diffrn_measured_fraction_theta_max 0.987
_diffrn_measurement_device 'Eulerian 4-circle diffractometer'
_diffrn_measurement_device_type 'STOE STADIVARI'
_diffrn_measurement_method 'rotation method, \w scans'
_diffrn_radiation_collimation '1.2 0.6 mm diameter'
_diffrn_radiation_monochromator 'Graded multilayer mirror'
_diffrn_radiation_probe x-ray
_diffrn_radiation_type CuK\a
_diffrn_radiation_wavelength 1.54186
_diffrn_reflns_av_R_equivalents 0.0286
_diffrn_reflns_av_unetI/netI 0.0190
_diffrn_reflns_Laue_measured_fraction_full 0.996
_diffrn_reflns_Laue_measured_fraction_max 0.987
_diffrn_reflns_limit_h_max 12
_diffrn_reflns_limit_h_min -5
_diffrn_reflns_limit_k_max 31
_diffrn_reflns_limit_k_min -32
_diffrn_reflns_limit_l_max 21
_diffrn_reflns_limit_l_min -21
_diffrn_reflns_number 66889
_diffrn_reflns_point_group_measured_fraction_full 0.996
_diffrn_reflns_point_group_measured_fraction_max 0.987
_diffrn_reflns_theta_full 67.686
_diffrn_reflns_theta_max 70.469
_diffrn_reflns_theta_min 3.036
_diffrn_source 'Axo Cu'
_exptl_absorpt_coefficient_mu 2.418
_exptl_absorpt_correction_T_max 0.6023
_exptl_absorpt_correction_T_min 0.5369
_exptl_absorpt_correction_type multi-scan
_exptl_absorpt_process_details
;
STOE LANA, absorption correction by scaling of reflection intensities.
J. Koziskova, F. Hahn, J. Richter, J. Kozisek, "Comparison of different
absorption corrections on the model structure of tetrakis(\m~2~-acetato)-
diaqua-di-copper(II)", Acta Chimica Slovaca, vol. 9, no. 2, 2016, pp. 136 - 140.
Afterwards a spherical absorption correction was performed within STOE LANA.
;
_exptl_crystal_colour 'clear colourless'
_exptl_crystal_colour_lustre clear
_exptl_crystal_colour_primary colourless
_exptl_crystal_density_diffrn 1.261
_exptl_crystal_density_method 'not measured'
_exptl_crystal_description plate
_exptl_crystal_F_000 1992
_exptl_crystal_size_max 0.19
_exptl_crystal_size_mid 0.14
_exptl_crystal_size_min 0.09
_refine_diff_density_max 0.316
_refine_diff_density_min -0.536
_refine_diff_density_rms 0.048
_refine_ls_extinction_method none
_refine_ls_goodness_of_fit_ref 1.017
_refine_ls_hydrogen_treatment constr
_refine_ls_matrix_type full
_refine_ls_number_parameters 574
_refine_ls_number_reflns 9383
_refine_ls_number_restraints 0
_refine_ls_restrained_S_all 1.017
_refine_ls_R_factor_all 0.0335
_refine_ls_R_factor_gt 0.0276
_refine_ls_shift/su_max 0.003
_refine_ls_shift/su_mean 0.000
_refine_ls_structure_factor_coef Fsqd
_refine_ls_weighting_details 'w=1/[\s^2^(Fo^2^)+(0.0356P)^2^+2.9195P] where P=(Fo^2^+2Fc^2^)/3'
_refine_ls_weighting_scheme calc
_refine_ls_wR_factor_gt 0.0678
_refine_ls_wR_factor_ref 0.0706
_reflns_Friedel_coverage 0.000
_reflns_number_gt 8282
_reflns_number_total 9383
_reflns_threshold_expression 'I > 2\s(I)'
_cod_data_source_file d4dt00895b2.cif
_cod_data_source_block 2c
_cod_depositor_comments 'Adding full bibliography for 7715765--7715769.cif.'
_cod_original_cell_volume 4969.76(14)
_cod_database_code 7715768
_shelx_shelxl_version_number 2017/1
_shelx_space_group_comment
;
The symmetry employed for this shelxl refinement is uniquely defined
by the following loop, which should always be used as a source of
symmetry information in preference to the above space-group names.
They are only intended as comments.
;
_shelx_estimated_absorpt_t_max 0.812
_shelx_estimated_absorpt_t_min 0.657
_olex2_refinement_description
;
1. Fixed Uiso
 At 1.2 times of:
  All C(H) groups, All C(H,H) groups
 At 1.5 times of:
  All C(H,H,H) groups
2.a Secondary CH2 refined with riding coordinates:
 C43(H43A,H43B), C45(H45A,H45B)
2.b Aromatic/amide H refined with riding coordinates:
 C3(H3), C6(H6), C8(H8), C15(H15), C17(H17), C24(H24), C27(H27), C29(H29),
 C36(H36), C38(H38), C48(H48), C49(H49), C50(H50), C51(H51), C52(H52)
2.c Idealised Me refined as rotating group:
 C10(H10A,H10B,H10C), C11(H11A,H11B,H11C), C12(H12A,H12B,H12C), C19(H19A,H19B,
 H19C), C20(H20A,H20B,H20C), C21(H21A,H21B,H21C), C31(H31A,H31B,H31C), C32(H32A,
 H32B,H32C), C33(H33A,H33B,H33C), C40(H40A,H40B,H40C), C41(H41A,H41B,H41C),
 C42(H42A,H42B,H42C), C44(H44A,H44B,H44C), C46(H46A,H46B,H46C), C53(H53A,H53B,
 H53C)
;
_olex2_submission_special_instructions 'No special instructions were received'

loop_
_space_group_symop_operation_xyz
'x, y, z'
'-x+1/2, y+1/2, -z+1/2'
'-x, -y, -z'
'x-1/2, -y-1/2, z-1/2'

loop_
_atom_site_label
_atom_site_type_symbol
_atom_site_fract_x
_atom_site_fract_y
_atom_site_fract_z
_atom_site_U_iso_or_equiv
_atom_site_adp_type
_atom_site_occupancy
_atom_site_site_symmetry_order
_atom_site_calc_flag
_atom_site_refinement_flags_posn
_atom_site_refinement_flags_adp
_atom_site_refinement_flags_occupancy
_atom_site_disorder_assembly
_atom_site_disorder_group
Ge Ge 0.42529(2) 0.58384(2) 0.16350(2) 0.01329(5) Uani 1 1 d . . . . .
Cl Cl 0.31778(4) 0.55970(2) 0.04983(2) 0.02000(9) Uani 1 1 d . . . . .
S1 S -0.00148(4) 0.67492(2) 0.25100(2) 0.01981(9) Uani 1 1 d . . . . .
S2 S 0.69833(4) 0.43226(2) 0.36357(2) 0.02396(10) Uani 1 1 d . . . . .
N1 N 0.18316(12) 0.62766(5) 0.19587(7) 0.0137(2) Uani 1 1 d . . . . .
N2 N 0.25226(12) 0.65610(5) 0.31220(7) 0.0140(3) Uani 1 1 d . . . . .
N3 N 0.56603(12) 0.50943(5) 0.27990(7) 0.0152(3) Uani 1 1 d . . . . .
N4 N 0.57552(12) 0.44231(5) 0.21206(7) 0.0158(3) Uani 1 1 d . . . . .
N5 N 0.54769(13) 0.62814(5) 0.15625(8) 0.0176(3) Uani 1 1 d . . . . .
C1 C 0.31405(14) 0.61537(5) 0.21929(9) 0.0143(3) Uani 1 1 d . . . . .
C2 C 0.14437(15) 0.65276(5) 0.25314(8) 0.0143(3) Uani 1 1 d . . . . .
C3 C 0.35503(15) 0.63367(5) 0.29155(9) 0.0148(3) Uani 1 1 d . . . . .
H3 H 0.440074 0.631479 0.322824 0.018 Uiso 1 1 calc R . . . .
C4 C 0.09558(14) 0.61360(6) 0.12458(8) 0.0142(3) Uani 1 1 d . . . . .
C5 C 0.08396(15) 0.64451(6) 0.06043(9) 0.0167(3) Uani 1 1 d . . . . .
C6 C 0.00319(15) 0.62819(6) -0.00835(9) 0.0182(3) Uani 1 1 d . . . . .
H6 H -0.005925 0.648387 -0.053056 0.022 Uiso 1 1 calc R . . . .
C7 C -0.06445(16) 0.58328(6) -0.01357(9) 0.0198(3) Uani 1 1 d . . . . .
C8 C -0.05268(16) 0.55426(6) 0.05241(9) 0.0200(3) Uani 1 1 d . . . . .
H8 H -0.099988 0.523852 0.049586 0.024 Uiso 1 1 calc R . . . .
C9 C 0.02713(15) 0.56895(6) 0.12248(9) 0.0174(3) Uani 1 1 d . . . . .
C10 C 0.15694(18) 0.69318(6) 0.06528(10) 0.0248(4) Uani 1 1 d . . . . .
H10A H 0.247182 0.686087 0.067238 0.037 Uiso 1 1 calc GR . . . .
H10B H 0.151093 0.711392 0.111806 0.037 Uiso 1 1 calc GR . . . .
H10C H 0.120060 0.713769 0.019941 0.037 Uiso 1 1 calc GR . . . .
C11 C -0.15183(18) 0.56698(7) -0.08907(10) 0.0274(4) Uani 1 1 d . . . . .
H11A H -0.230808 0.586969 -0.099382 0.041 Uiso 1 1 calc GR . . . .
H11B H -0.173051 0.531305 -0.086257 0.041 Uiso 1 1 calc GR . . . .
H11C H -0.108310 0.572081 -0.130548 0.041 Uiso 1 1 calc GR . . . .
C12 C 0.03814(18) 0.53803(6) 0.19426(10) 0.0249(4) Uani 1 1 d . . . . .
H12A H -0.013778 0.507491 0.181635 0.037 Uiso 1 1 calc GR . . . .
H12B H 0.007245 0.557727 0.232285 0.037 Uiso 1 1 calc GR . . . .
H12C H 0.128112 0.528770 0.215511 0.037 Uiso 1 1 calc GR . . . .
C13 C 0.25740(14) 0.67790(6) 0.38636(8) 0.0146(3) Uani 1 1 d . . . . .
C14 C 0.30827(15) 0.72606(6) 0.40169(9) 0.0188(3) Uani 1 1 d . . . . .
C15 C 0.31862(16) 0.74562(6) 0.47506(10) 0.0208(3) Uani 1 1 d . . . . .
H15 H 0.352237 0.778517 0.486613 0.025 Uiso 1 1 calc R . . . .
C16 C 0.28098(15) 0.71816(6) 0.53168(9) 0.0193(3) Uani 1 1 d . . . . .
C17 C 0.22806(15) 0.67050(6) 0.51327(9) 0.0175(3) Uani 1 1 d . . . . .
H17 H 0.200181 0.651845 0.551361 0.021 Uiso 1 1 calc R . . . .
C18 C 0.21501(15) 0.64958(6) 0.44082(9) 0.0154(3) Uani 1 1 d . . . . .
C19 C 0.35171(19) 0.75559(6) 0.34096(10) 0.0279(4) Uani 1 1 d . . . . .
H19A H 0.434628 0.742640 0.335879 0.042 Uiso 1 1 calc GR . . . .
H19B H 0.360628 0.791114 0.355812 0.042 Uiso 1 1 calc GR . . . .
H19C H 0.288129 0.752225 0.291698 0.042 Uiso 1 1 calc GR . . . .
C20 C 0.30015(19) 0.73807(7) 0.61236(10) 0.0301(4) Uani 1 1 d . . . . .
H20A H 0.230761 0.725959 0.634429 0.045 Uiso 1 1 calc GR . . . .
H20B H 0.299396 0.774905 0.611254 0.045 Uiso 1 1 calc GR . . . .
H20C H 0.382765 0.726279 0.643866 0.045 Uiso 1 1 calc GR . . . .
C21 C 0.15675(16) 0.59816(6) 0.42180(9) 0.0193(3) Uani 1 1 d . . . . .
H21A H 0.067201 0.601655 0.392796 0.029 Uiso 1 1 calc GR . . . .
H21B H 0.160150 0.579642 0.469497 0.029 Uiso 1 1 calc GR . . . .
H21C H 0.205047 0.579756 0.390732 0.029 Uiso 1 1 calc GR . . . .
C22 C 0.49916(14) 0.52026(6) 0.20398(9) 0.0152(3) Uani 1 1 d . . . . .
C23 C 0.61391(15) 0.46134(6) 0.28527(9) 0.0163(3) Uani 1 1 d . . . . .
C24 C 0.50649(15) 0.47812(6) 0.16303(9) 0.0169(3) Uani 1 1 d . . . . .
H24 H 0.470261 0.473849 0.109530 0.020 Uiso 1 1 calc R . . . .
C25 C 0.57339(15) 0.54127(6) 0.34593(8) 0.0155(3) Uani 1 1 d . . . . .
C26 C 0.67087(15) 0.57711(6) 0.36430(9) 0.0172(3) Uani 1 1 d . . . . .
C27 C 0.67069(16) 0.60908(6) 0.42616(9) 0.0200(3) Uani 1 1 d . . . . .
H27 H 0.733569 0.634868 0.438420 0.024 Uiso 1 1 calc R . . . .
C28 C 0.58136(16) 0.60435(6) 0.47036(9) 0.0199(3) Uani 1 1 d . . . . .
C29 C 0.48992(16) 0.56615(6) 0.45234(9) 0.0186(3) Uani 1 1 d . . . . .
H29 H 0.430856 0.561642 0.483493 0.022 Uiso 1 1 calc R . . . .
C30 C 0.48338(15) 0.53442(6) 0.38950(9) 0.0169(3) Uani 1 1 d . . . . .
C31 C 0.77503(16) 0.57957(6) 0.32170(10) 0.0221(3) Uani 1 1 d . . . . .
H31A H 0.828572 0.609262 0.338475 0.033 Uiso 1 1 calc GR . . . .
H31B H 0.736342 0.581837 0.266345 0.033 Uiso 1 1 calc GR . . . .
H31C H 0.828121 0.549225 0.332510 0.033 Uiso 1 1 calc GR . . . .
C32 C 0.58325(18) 0.63967(7) 0.53663(10) 0.0270(4) Uani 1 1 d . . . . .
H32A H 0.512462 0.631309 0.560050 0.041 Uiso 1 1 calc GR . . . .
H32B H 0.573465 0.674365 0.517700 0.041 Uiso 1 1 calc GR . . . .
H32C H 0.665030 0.636241 0.575107 0.041 Uiso 1 1 calc GR . . . .
C33 C 0.38185(16) 0.49440(6) 0.36857(9) 0.0209(3) Uani 1 1 d . . . . .
H33A H 0.325069 0.502048 0.318199 0.031 Uiso 1 1 calc GR . . . .
H33B H 0.331605 0.493423 0.407387 0.031 Uiso 1 1 calc GR . . . .
H33C H 0.422759 0.461671 0.366499 0.031 Uiso 1 1 calc GR . . . .
C34 C 0.60078(16) 0.39239(6) 0.18782(9) 0.0177(3) Uani 1 1 d . . . . .
C35 C 0.70204(16) 0.38604(6) 0.15288(9) 0.0196(3) Uani 1 1 d . . . . .
C36 C 0.71637(18) 0.33873(6) 0.12256(10) 0.0252(4) Uani 1 1 d . . . . .
H36 H 0.784394 0.333344 0.098159 0.030 Uiso 1 1 calc R . . . .
C37 C 0.63382(19) 0.29920(6) 0.12706(10) 0.0275(4) Uani 1 1 d . . . . .
C38 C 0.53797(19) 0.30671(6) 0.16548(10) 0.0266(4) Uani 1 1 d . . . . .
H38 H 0.483414 0.279465 0.170498 0.032 Uiso 1 1 calc R . . . .
C39 C 0.51963(17) 0.35332(6) 0.19698(9) 0.0219(3) Uani 1 1 d . . . . .
C40 C 0.79363(17) 0.42835(7) 0.15044(10) 0.0257(4) Uani 1 1 d . . . . .
H40A H 0.745623 0.457654 0.125523 0.038 Uiso 1 1 calc GR . . . .
H40B H 0.855225 0.417788 0.121246 0.038 Uiso 1 1 calc GR . . . .
H40C H 0.839779 0.437217 0.202961 0.038 Uiso 1 1 calc GR . . . .
C41 C 0.6452(2) 0.24904(7) 0.08946(12) 0.0416(5) Uani 1 1 d . . . . .
H41A H 0.588888 0.248727 0.037447 0.062 Uiso 1 1 calc GR . . . .
H41B H 0.619811 0.222062 0.119923 0.062 Uiso 1 1 calc GR . . . .
H41C H 0.734229 0.243839 0.086661 0.062 Uiso 1 1 calc GR . . . .
C42 C 0.41826(18) 0.36047(7) 0.24110(11) 0.0311(4) Uani 1 1 d . . . . .
H42A H 0.459461 0.364936 0.295804 0.047 Uiso 1 1 calc GR . . . .
H42B H 0.362442 0.330834 0.234400 0.047 Uiso 1 1 calc GR . . . .
H42C H 0.366928 0.390308 0.221787 0.047 Uiso 1 1 calc GR . . . .
C43 C 0.53669(16) 0.68232(6) 0.16930(9) 0.0195(3) Uani 1 1 d . . . . .
H43A H 0.449584 0.689695 0.175709 0.023 Uiso 1 1 calc R . . . .
H43B H 0.547885 0.700942 0.123582 0.023 Uiso 1 1 calc R . . . .
C44 C 0.63560(17) 0.70065(6) 0.23993(10) 0.0234(4) Uani 1 1 d . . . . .
H44A H 0.721891 0.692068 0.234927 0.035 Uiso 1 1 calc GR . . . .
H44B H 0.620182 0.684483 0.285953 0.035 Uiso 1 1 calc GR . . . .
H44C H 0.628454 0.737198 0.244411 0.035 Uiso 1 1 calc GR . . . .
C45 C 0.64714(16) 0.61365(6) 0.11662(10) 0.0222(3) Uani 1 1 d . . . . .
H45A H 0.658656 0.576730 0.120391 0.027 Uiso 1 1 calc R . . . .
H45B H 0.729381 0.629320 0.143631 0.027 Uiso 1 1 calc R . . . .
C46 C 0.61762(19) 0.62870(8) 0.03190(11) 0.0331(4) Uani 1 1 d . . . . .
H46A H 0.537763 0.612520 0.004152 0.050 Uiso 1 1 calc GR . . . .
H46B H 0.688109 0.617936 0.009757 0.050 Uiso 1 1 calc GR . . . .
H46C H 0.608042 0.665297 0.027458 0.050 Uiso 1 1 calc GR . . . .
C47 C 0.93025(16) 0.58580(7) 0.61059(11) 0.0269(4) Uani 1 1 d . . . . .
C48 C 0.95165(17) 0.62948(7) 0.57305(10) 0.0281(4) Uani 1 1 d . . . . .
H48 H 0.968749 0.627192 0.523631 0.034 Uiso 1 1 calc R . . . .
C49 C 0.94849(18) 0.67622(7) 0.60636(11) 0.0296(4) Uani 1 1 d . . . . .
H49 H 0.964209 0.705626 0.580005 0.036 Uiso 1 1 calc R . . . .
C50 C 0.92251(19) 0.68024(7) 0.67794(11) 0.0307(4) Uani 1 1 d . . . . .
H50 H 0.919358 0.712317 0.700716 0.037 Uiso 1 1 calc R . . . .
C51 C 0.90124(19) 0.63724(7) 0.71589(11) 0.0322(4) Uani 1 1 d . . . . .
H51 H 0.883872 0.639703 0.765217 0.039 Uiso 1 1 calc R . . . .
C52 C 0.90501(18) 0.59053(7) 0.68264(11) 0.0298(4) Uani 1 1 d . . . . .
H52 H 0.890116 0.561225 0.709479 0.036 Uiso 1 1 calc R . . . .
C53 C 0.9372(2) 0.53514(8) 0.57466(15) 0.0464(6) Uani 1 1 d . . . . .
H53A H 0.872820 0.533250 0.525511 0.070 Uiso 1 1 calc GR . . . .
H53B H 0.920464 0.508819 0.609191 0.070 Uiso 1 1 calc GR . . . .
H53C H 1.022937 0.530325 0.565869 0.070 Uiso 1 1 calc GR . . . .

loop_
_atom_site_aniso_label
_atom_site_aniso_U_11
_atom_site_aniso_U_22
_atom_site_aniso_U_33
_atom_site_aniso_U_23
_atom_site_aniso_U_13
_atom_site_aniso_U_12
Ge 0.01462(10) 0.01285(9) 0.01276(9) 0.00076(6) 0.00405(7) 0.00233(6)
Cl 0.0222(2) 0.02210(19) 0.01421(17) -0.00197(14) 0.00161(14) 0.00385(14)
S1 0.0156(2) 0.0240(2) 0.01979(19) -0.00262(15) 0.00424(15) 0.00567(15)
S2 0.0298(2) 0.0208(2) 0.0188(2) 0.00426(15) 0.00118(16) 0.00842(16)
N1 0.0132(6) 0.0141(6) 0.0137(6) 0.0006(5) 0.0031(5) 0.0019(5)
N2 0.0154(7) 0.0140(6) 0.0128(6) -0.0002(5) 0.0038(5) 0.0011(5)
N3 0.0171(7) 0.0142(6) 0.0141(6) 0.0006(5) 0.0031(5) 0.0023(5)
N4 0.0186(7) 0.0128(6) 0.0161(6) 0.0009(5) 0.0044(5) 0.0031(5)
N5 0.0170(7) 0.0165(6) 0.0215(7) 0.0007(5) 0.0088(5) 0.0020(5)
C1 0.0139(8) 0.0138(7) 0.0158(7) 0.0016(6) 0.0047(6) 0.0012(6)
C2 0.0161(8) 0.0124(7) 0.0149(7) 0.0007(6) 0.0046(6) 0.0006(6)
C3 0.0140(8) 0.0139(7) 0.0166(7) 0.0010(6) 0.0041(6) 0.0013(5)
C4 0.0130(7) 0.0166(7) 0.0128(7) -0.0020(6) 0.0030(6) 0.0027(6)
C5 0.0159(8) 0.0172(7) 0.0175(8) 0.0005(6) 0.0050(6) 0.0030(6)
C6 0.0189(8) 0.0217(8) 0.0142(7) 0.0031(6) 0.0044(6) 0.0058(6)
C7 0.0176(8) 0.0244(8) 0.0170(8) -0.0035(6) 0.0031(6) 0.0043(6)
C8 0.0202(8) 0.0192(8) 0.0205(8) -0.0029(6) 0.0044(6) -0.0023(6)
C9 0.0179(8) 0.0172(7) 0.0176(8) -0.0003(6) 0.0055(6) 0.0016(6)
C10 0.0305(10) 0.0207(8) 0.0220(8) 0.0047(7) 0.0044(7) -0.0033(7)
C11 0.0263(10) 0.0346(10) 0.0186(8) -0.0049(7) 0.0000(7) -0.0004(7)
C12 0.0315(10) 0.0211(8) 0.0208(8) 0.0012(7) 0.0041(7) -0.0077(7)
C13 0.0154(8) 0.0144(7) 0.0137(7) -0.0017(6) 0.0032(6) 0.0030(6)
C14 0.0197(8) 0.0160(7) 0.0203(8) 0.0006(6) 0.0041(6) -0.0001(6)
C15 0.0226(9) 0.0141(7) 0.0245(9) -0.0043(6) 0.0032(7) -0.0015(6)
C16 0.0188(8) 0.0207(8) 0.0176(8) -0.0048(6) 0.0028(6) 0.0043(6)
C17 0.0179(8) 0.0191(8) 0.0163(8) 0.0008(6) 0.0055(6) 0.0027(6)
C18 0.0145(8) 0.0147(7) 0.0169(7) 0.0003(6) 0.0037(6) 0.0026(6)
C19 0.0393(11) 0.0189(8) 0.0264(9) 0.0018(7) 0.0098(8) -0.0069(7)
C20 0.0347(11) 0.0319(10) 0.0230(9) -0.0115(7) 0.0058(8) 0.0014(8)
C21 0.0223(9) 0.0166(8) 0.0200(8) -0.0002(6) 0.0068(6) -0.0019(6)
C22 0.0149(8) 0.0157(7) 0.0149(7) 0.0016(6) 0.0035(6) 0.0013(6)
C23 0.0176(8) 0.0143(7) 0.0178(8) 0.0012(6) 0.0059(6) 0.0016(6)
C24 0.0180(8) 0.0163(7) 0.0161(7) 0.0023(6) 0.0036(6) 0.0028(6)
C25 0.0187(8) 0.0137(7) 0.0135(7) 0.0009(6) 0.0027(6) 0.0033(6)
C26 0.0169(8) 0.0173(7) 0.0161(7) 0.0043(6) 0.0015(6) 0.0028(6)
C27 0.0208(9) 0.0175(8) 0.0187(8) 0.0005(6) -0.0008(6) -0.0003(6)
C28 0.0213(9) 0.0200(8) 0.0156(8) 0.0005(6) -0.0007(6) 0.0056(6)
C29 0.0194(8) 0.0211(8) 0.0152(7) 0.0032(6) 0.0040(6) 0.0037(6)
C30 0.0182(8) 0.0159(7) 0.0157(7) 0.0035(6) 0.0027(6) 0.0031(6)
C31 0.0184(8) 0.0250(8) 0.0231(8) 0.0030(7) 0.0053(7) -0.0010(6)
C32 0.0313(10) 0.0267(9) 0.0209(9) -0.0053(7) 0.0022(7) 0.0034(7)
C33 0.0225(9) 0.0199(8) 0.0212(8) 0.0009(6) 0.0071(7) -0.0025(6)
C34 0.0234(9) 0.0114(7) 0.0175(8) 0.0001(6) 0.0035(6) 0.0033(6)
C35 0.0225(9) 0.0190(8) 0.0170(8) 0.0006(6) 0.0039(6) 0.0029(6)
C36 0.0322(10) 0.0227(8) 0.0222(9) 0.0002(7) 0.0096(7) 0.0083(7)
C37 0.0462(12) 0.0151(8) 0.0195(8) -0.0003(6) 0.0047(8) 0.0065(7)
C38 0.0395(11) 0.0152(8) 0.0234(9) 0.0019(6) 0.0044(8) -0.0044(7)
C39 0.0261(9) 0.0194(8) 0.0200(8) 0.0032(6) 0.0050(7) -0.0003(6)
C40 0.0256(9) 0.0272(9) 0.0263(9) -0.0026(7) 0.0103(7) -0.0015(7)
C41 0.0746(16) 0.0199(9) 0.0294(10) -0.0046(8) 0.0107(10) 0.0078(9)
C42 0.0306(10) 0.0287(9) 0.0374(11) 0.0013(8) 0.0148(8) -0.0061(8)
C43 0.0197(8) 0.0153(7) 0.0243(8) 0.0033(6) 0.0069(6) 0.0008(6)
C44 0.0232(9) 0.0203(8) 0.0274(9) 0.0003(7) 0.0075(7) -0.0027(7)
C45 0.0192(9) 0.0248(9) 0.0255(9) 0.0001(7) 0.0112(7) 0.0027(6)
C46 0.0314(11) 0.0472(12) 0.0254(9) 0.0034(8) 0.0157(8) 0.0029(9)
C47 0.0159(9) 0.0241(9) 0.0396(10) -0.0083(8) 0.0047(7) -0.0007(7)
C48 0.0233(9) 0.0383(10) 0.0241(9) -0.0065(8) 0.0081(7) -0.0053(7)
C49 0.0331(10) 0.0257(9) 0.0310(10) 0.0030(7) 0.0097(8) -0.0069(7)
C50 0.0362(11) 0.0243(9) 0.0334(10) -0.0086(8) 0.0122(8) -0.0053(8)
C51 0.0372(11) 0.0355(10) 0.0263(9) -0.0020(8) 0.0125(8) -0.0067(8)
C52 0.0297(10) 0.0239(9) 0.0350(10) 0.0061(7) 0.0062(8) -0.0040(7)
C53 0.0323(12) 0.0335(11) 0.0761(17) -0.0242(11) 0.0183(11) -0.0025(9)

loop_
_atom_type_symbol
_atom_type_description
_atom_type_scat_dispersion_real
_atom_type_scat_dispersion_imag
_atom_type_scat_source
C C 0.0181 0.0091 'International Tables Vol C Tables 4.2.6.8 and 6.1.1.4'
H H 0.0000 0.0000 'International Tables Vol C Tables 4.2.6.8 and 6.1.1.4'
Cl Cl 0.3639 0.7018 'International Tables Vol C Tables 4.2.6.8 and 6.1.1.4'
Ge Ge -1.0885 0.8855 'International Tables Vol C Tables 4.2.6.8 and 6.1.1.4'
N N 0.0311 0.0180 'International Tables Vol C Tables 4.2.6.8 and 6.1.1.4'
S S 0.3331 0.5567 'International Tables Vol C Tables 4.2.6.8 and 6.1.1.4'

loop_
_geom_angle_atom_site_label_1
_geom_angle_atom_site_label_2
_geom_angle_atom_site_label_3
_geom_angle
_geom_angle_site_symmetry_1
_geom_angle_site_symmetry_3
_geom_angle_publ_flag
N5 Ge Cl 110.86(4) . . ?
N5 Ge C1 108.08(6) . . ?
N5 Ge C22 111.15(6) . . ?
C1 Ge Cl 111.06(5) . . ?
C1 Ge C22 115.81(6) . . ?
C22 Ge Cl 99.72(5) . . ?
C1 N1 C4 126.49(12) . . ?
C2 N1 C1 110.76(12) . . ?
C2 N1 C4 122.61(12) . . ?
C2 N2 C3 110.21(12) . . ?
C2 N2 C13 125.11(13) . . ?
C3 N2 C13 124.63(13) . . ?
C22 N3 C25 125.99(12) . . ?
C23 N3 C22 110.66(12) . . ?
C23 N3 C25 123.02(12) . . ?
C23 N4 C24 110.08(12) . . ?
C23 N4 C34 126.33(13) . . ?
C24 N4 C34 123.59(13) . . ?
C43 N5 Ge 122.93(10) . . ?
C43 N5 C45 115.45(13) . . ?
C45 N5 Ge 119.65(10) . . ?
N1 C1 Ge 130.43(11) . . ?
C3 C1 Ge 123.74(12) . . ?
C3 C1 N1 105.69(13) . . ?
N1 C2 S1 127.65(12) . . ?
N2 C2 S1 127.52(11) . . ?
N2 C2 N1 104.83(12) . . ?
N2 C3 H3 125.7 . . ?
C1 C3 N2 108.50(13) . . ?
C1 C3 H3 125.7 . . ?
C5 C4 N1 119.14(13) . . ?
C9 C4 N1 118.15(13) . . ?
C9 C4 C5 122.70(14) . . ?
C4 C5 C10 121.27(14) . . ?
C6 C5 C4 117.24(14) . . ?
C6 C5 C10 121.48(14) . . ?
C5 C6 H6 119.0 . . ?
C7 C6 C5 122.01(14) . . ?
C7 C6 H6 119.0 . . ?
C6 C7 C8 118.80(15) . . ?
C6 C7 C11 120.50(15) . . ?
C8 C7 C11 120.67(15) . . ?
C7 C8 H8 119.4 . . ?
C7 C8 C9 121.29(15) . . ?
C9 C8 H8 119.4 . . ?
C4 C9 C8 117.91(14) . . ?
C4 C9 C12 120.76(14) . . ?
C8 C9 C12 121.33(14) . . ?
C5 C10 H10A 109.5 . . ?
C5 C10 H10B 109.5 . . ?
C5 C10 H10C 109.5 . . ?
H10A C10 H10B 109.5 . . ?
H10A C10 H10C 109.5 . . ?
H10B C10 H10C 109.5 . . ?
C7 C11 H11A 109.5 . . ?
C7 C11 H11B 109.5 . . ?
C7 C11 H11C 109.5 . . ?
H11A C11 H11B 109.5 . . ?
H11A C11 H11C 109.5 . . ?
H11B C11 H11C 109.5 . . ?
C9 C12 H12A 109.5 . . ?
C9 C12 H12B 109.5 . . ?
C9 C12 H12C 109.5 . . ?
H12A C12 H12B 109.5 . . ?
H12A C12 H12C 109.5 . . ?
H12B C12 H12C 109.5 . . ?
C14 C13 N2 118.50(14) . . ?
C14 C13 C18 122.52(14) . . ?
C18 C13 N2 118.95(13) . . ?
C13 C14 C15 117.80(15) . . ?
C13 C14 C19 120.84(14) . . ?
C15 C14 C19 121.37(15) . . ?
C14 C15 H15 119.2 . . ?
C16 C15 C14 121.58(15) . . ?
C16 C15 H15 119.2 . . ?
C15 C16 C17 118.63(14) . . ?
C15 C16 C20 121.43(15) . . ?
C17 C16 C20 119.91(15) . . ?
C16 C17 H17 119.1 . . ?
C18 C17 C16 121.84(15) . . ?
C18 C17 H17 119.1 . . ?
C13 C18 C21 121.31(14) . . ?
C17 C18 C13 117.59(14) . . ?
C17 C18 C21 121.09(14) . . ?
C14 C19 H19A 109.5 . . ?
C14 C19 H19B 109.5 . . ?
C14 C19 H19C 109.5 . . ?
H19A C19 H19B 109.5 . . ?
H19A C19 H19C 109.5 . . ?
H19B C19 H19C 109.5 . . ?
C16 C20 H20A 109.5 . . ?
C16 C20 H20B 109.5 . . ?
C16 C20 H20C 109.5 . . ?
H20A C20 H20B 109.5 . . ?
H20A C20 H20C 109.5 . . ?
H20B C20 H20C 109.5 . . ?
C18 C21 H21A 109.5 . . ?
C18 C21 H21B 109.5 . . ?
C18 C21 H21C 109.5 . . ?
H21A C21 H21B 109.5 . . ?
H21A C21 H21C 109.5 . . ?
H21B C21 H21C 109.5 . . ?
N3 C22 Ge 127.53(11) . . ?
C24 C22 Ge 126.44(12) . . ?
C24 C22 N3 105.81(13) . . ?
N3 C23 S2 127.55(12) . . ?
N4 C23 S2 127.58(12) . . ?
N4 C23 N3 104.86(13) . . ?
N4 C24 H24 125.7 . . ?
C22 C24 N4 108.59(13) . . ?
C22 C24 H24 125.7 . . ?
C26 C25 N3 118.85(14) . . ?
C26 C25 C30 122.69(14) . . ?
C30 C25 N3 118.46(14) . . ?
C25 C26 C27 117.16(15) . . ?
C25 C26 C31 121.29(14) . . ?
C27 C26 C31 121.49(15) . . ?
C26 C27 H27 118.9 . . ?
C28 C27 C26 122.12(15) . . ?
C28 C27 H27 118.9 . . ?
C27 C28 C29 118.59(15) . . ?
C27 C28 C32 120.86(15) . . ?
C29 C28 C32 120.55(15) . . ?
C28 C29 H29 119.3 . . ?
C28 C29 C30 121.40(15) . . ?
C30 C29 H29 119.3 . . ?
C25 C30 C29 117.90(14) . . ?
C25 C30 C33 120.80(14) . . ?
C29 C30 C33 121.30(14) . . ?
C26 C31 H31A 109.5 . . ?
C26 C31 H31B 109.5 . . ?
C26 C31 H31C 109.5 . . ?
H31A C31 H31B 109.5 . . ?
H31A C31 H31C 109.5 . . ?
H31B C31 H31C 109.5 . . ?
C28 C32 H32A 109.5 . . ?
C28 C32 H32B 109.5 . . ?
C28 C32 H32C 109.5 . . ?
H32A C32 H32B 109.5 . . ?
H32A C32 H32C 109.5 . . ?
H32B C32 H32C 109.5 . . ?
C30 C33 H33A 109.5 . . ?
C30 C33 H33B 109.5 . . ?
C30 C33 H33C 109.5 . . ?
H33A C33 H33B 109.5 . . ?
H33A C33 H33C 109.5 . . ?
H33B C33 H33C 109.5 . . ?
C35 C34 N4 118.18(14) . . ?
C39 C34 N4 118.81(14) . . ?
C39 C34 C35 122.93(15) . . ?
C34 C35 C36 117.26(15) . . ?
C34 C35 C40 120.77(14) . . ?
C36 C35 C40 121.95(15) . . ?
C35 C36 H36 119.1 . . ?
C37 C36 C35 121.80(16) . . ?
C37 C36 H36 119.1 . . ?
C36 C37 C41 121.24(18) . . ?
C38 C37 C36 118.80(15) . . ?
C38 C37 C41 119.94(18) . . ?
C37 C38 H38 119.2 . . ?
C37 C38 C39 121.63(16) . . ?
C39 C38 H38 119.2 . . ?
C34 C39 C38 117.44(16) . . ?
C34 C39 C42 121.46(15) . . ?
C38 C39 C42 121.08(16) . . ?
C35 C40 H40A 109.5 . . ?
C35 C40 H40B 109.5 . . ?
C35 C40 H40C 109.5 . . ?
H40A C40 H40B 109.5 . . ?
H40A C40 H40C 109.5 . . ?
H40B C40 H40C 109.5 . . ?
C37 C41 H41A 109.5 . . ?
C37 C41 H41B 109.5 . . ?
C37 C41 H41C 109.5 . . ?
H41A C41 H41B 109.5 . . ?
H41A C41 H41C 109.5 . . ?
H41B C41 H41C 109.5 . . ?
C39 C42 H42A 109.5 . . ?
C39 C42 H42B 109.5 . . ?
C39 C42 H42C 109.5 . . ?
H42A C42 H42B 109.5 . . ?
H42A C42 H42C 109.5 . . ?
H42B C42 H42C 109.5 . . ?
N5 C43 H43A 109.1 . . ?
N5 C43 H43B 109.1 . . ?
N5 C43 C44 112.32(13) . . ?
H43A C43 H43B 107.9 . . ?
C44 C43 H43A 109.1 . . ?
C44 C43 H43B 109.1 . . ?
C43 C44 H44A 109.5 . . ?
C43 C44 H44B 109.5 . . ?
C43 C44 H44C 109.5 . . ?
H44A C44 H44B 109.5 . . ?
H44A C44 H44C 109.5 . . ?
H44B C44 H44C 109.5 . . ?
N5 C45 H45A 108.7 . . ?
N5 C45 H45B 108.7 . . ?
N5 C45 C46 114.38(14) . . ?
H45A C45 H45B 107.6 . . ?
C46 C45 H45A 108.7 . . ?
C46 C45 H45B 108.7 . . ?
C45 C46 H46A 109.5 . . ?
C45 C46 H46B 109.5 . . ?
C45 C46 H46C 109.5 . . ?
H46A C46 H46B 109.5 . . ?
H46A C46 H46C 109.5 . . ?
H46B C46 H46C 109.5 . . ?
C48 C47 C53 120.67(18) . . ?
C52 C47 C48 117.89(16) . . ?
C52 C47 C53 121.42(18) . . ?
C47 C48 H48 119.4 . . ?
C49 C48 C47 121.17(17) . . ?
C49 C48 H48 119.4 . . ?
C48 C49 H49 119.9 . . ?
C50 C49 C48 120.15(17) . . ?
C50 C49 H49 119.9 . . ?
C49 C50 H50 120.3 . . ?
C51 C50 C49 119.32(17) . . ?
C51 C50 H50 120.3 . . ?
C50 C51 H51 119.8 . . ?
C50 C51 C52 120.45(18) . . ?
C52 C51 H51 119.8 . . ?
C47 C52 H52 119.5 . . ?
C51 C52 C47 121.02(17) . . ?
C51 C52 H52 119.5 . . ?
C47 C53 H53A 109.5 . . ?
C47 C53 H53B 109.5 . . ?
C47 C53 H53C 109.5 . . ?
H53A C53 H53B 109.5 . . ?
H53A C53 H53C 109.5 . . ?
H53B C53 H53C 109.5 . . ?

loop_
_geom_bond_atom_site_label_1
_geom_bond_atom_site_label_2
_geom_bond_distance
_geom_bond_site_symmetry_2
_geom_bond_publ_flag
Ge Cl 2.1798(4) . ?
Ge N5 1.7939(13) . ?
Ge C1 1.9280(15) . ?
Ge C22 1.9326(15) . ?
S1 C2 1.6658(15) . ?
S2 C23 1.6644(16) . ?
N1 C1 1.404(2) . ?
N1 C2 1.3724(19) . ?
N1 C4 1.4395(19) . ?
N2 C2 1.369(2) . ?
N2 C3 1.3828(19) . ?
N2 C13 1.4394(19) . ?
N3 C22 1.4054(19) . ?
N3 C23 1.3734(19) . ?
N3 C25 1.4421(19) . ?
N4 C23 1.373(2) . ?
N4 C24 1.3828(19) . ?
N4 C34 1.4433(19) . ?
N5 C43 1.470(2) . ?
N5 C45 1.472(2) . ?
C1 C3 1.353(2) . ?
C3 H3 0.9500 . ?
C4 C5 1.394(2) . ?
C4 C9 1.393(2) . ?
C5 C6 1.393(2) . ?
C5 C10 1.505(2) . ?
C6 H6 0.9500 . ?
C6 C7 1.389(2) . ?
C7 C8 1.393(2) . ?
C7 C11 1.510(2) . ?
C8 H8 0.9500 . ?
C8 C9 1.393(2) . ?
C9 C12 1.508(2) . ?
C10 H10A 0.9800 . ?
C10 H10B 0.9800 . ?
C10 H10C 0.9800 . ?
C11 H11A 0.9800 . ?
C11 H11B 0.9800 . ?
C11 H11C 0.9800 . ?
C12 H12A 0.9800 . ?
C12 H12B 0.9800 . ?
C12 H12C 0.9800 . ?
C13 C14 1.393(2) . ?
C13 C18 1.395(2) . ?
C14 C15 1.394(2) . ?
C14 C19 1.506(2) . ?
C15 H15 0.9500 . ?
C15 C16 1.389(2) . ?
C16 C17 1.396(2) . ?
C16 C20 1.507(2) . ?
C17 H17 0.9500 . ?
C17 C18 1.389(2) . ?
C18 C21 1.508(2) . ?
C19 H19A 0.9800 . ?
C19 H19B 0.9800 . ?
C19 H19C 0.9800 . ?
C20 H20A 0.9800 . ?
C20 H20B 0.9800 . ?
C20 H20C 0.9800 . ?
C21 H21A 0.9800 . ?
C21 H21B 0.9800 . ?
C21 H21C 0.9800 . ?
C22 C24 1.353(2) . ?
C24 H24 0.9500 . ?
C25 C26 1.395(2) . ?
C25 C30 1.396(2) . ?
C26 C27 1.398(2) . ?
C26 C31 1.503(2) . ?
C27 H27 0.9500 . ?
C27 C28 1.392(2) . ?
C28 C29 1.395(2) . ?
C28 C32 1.511(2) . ?
C29 H29 0.9500 . ?
C29 C30 1.396(2) . ?
C30 C33 1.505(2) . ?
C31 H31A 0.9800 . ?
C31 H31B 0.9800 . ?
C31 H31C 0.9800 . ?
C32 H32A 0.9800 . ?
C32 H32B 0.9800 . ?
C32 H32C 0.9800 . ?
C33 H33A 0.9800 . ?
C33 H33B 0.9800 . ?
C33 H33C 0.9800 . ?
C34 C35 1.392(2) . ?
C34 C39 1.392(2) . ?
C35 C36 1.394(2) . ?
C35 C40 1.503(2) . ?
C36 H36 0.9500 . ?
C36 C37 1.390(3) . ?
C37 C38 1.386(3) . ?
C37 C41 1.513(2) . ?
C38 H38 0.9500 . ?
C38 C39 1.396(2) . ?
C39 C42 1.507(2) . ?
C40 H40A 0.9800 . ?
C40 H40B 0.9800 . ?
C40 H40C 0.9800 . ?
C41 H41A 0.9800 . ?
C41 H41B 0.9800 . ?
C41 H41C 0.9800 . ?
C42 H42A 0.9800 . ?
C42 H42B 0.9800 . ?
C42 H42C 0.9800 . ?
C43 H43A 0.9900 . ?
C43 H43B 0.9900 . ?
C43 C44 1.521(2) . ?
C44 H44A 0.9800 . ?
C44 H44B 0.9800 . ?
C44 H44C 0.9800 . ?
C45 H45A 0.9900 . ?
C45 H45B 0.9900 . ?
C45 C46 1.528(2) . ?
C46 H46A 0.9800 . ?
C46 H46B 0.9800 . ?
C46 H46C 0.9800 . ?
C47 C48 1.390(3) . ?
C47 C52 1.389(3) . ?
C47 C53 1.503(3) . ?
C48 H48 0.9500 . ?
C48 C49 1.383(3) . ?
C49 H49 0.9500 . ?
C49 C50 1.383(3) . ?
C50 H50 0.9500 . ?
C50 C51 1.378(3) . ?
C51 H51 0.9500 . ?
C51 C52 1.383(3) . ?
C52 H52 0.9500 . ?
C53 H53A 0.9800 . ?
C53 H53B 0.9800 . ?
C53 H53C 0.9800 . ?
